data_4066510
loop_
_publ_author_name
'Fliedel, Christophe'
'Braunstein, Pierre'

_publ_section_title
;
 Thioether-Functionalized N-Heterocyclic Carbenes: Mono- and Bis-(S,CNHC)
 Palladium Complexes, Catalytic C&#x2212;C Coupling, and Characterization
 of a Unique Ag4I4(S,CNHC)2Planar Cluster&#x2020;
;
_journal_issue 21
_journal_name_full Organometallics
_journal_page_first 5614
_journal_paper_doi 10.1021/om100500y
_journal_volume 29
_journal_year 2010
_chemical_formula_moiety 'C23 H29 N2 S, F6 P'
_chemical_formula_sum 'C23 H29 F6 N2 P S'
_chemical_formula_weight 510.51
_space_group_IT_number 14
_symmetry_cell_setting monoclinic
_symmetry_Int_Tables_number 14
_symmetry_space_group_name_Hall '-P 2ybc'
_symmetry_space_group_name_H-M 'P 1 21/c 1'
_atom_sites_solution_hydrogens geom
_atom_sites_solution_primary direct
_atom_sites_solution_secondary difmap
_audit_creation_method SHELXL-97
_cell_angle_alpha 90.00
_cell_angle_beta 130.591(3)
_cell_angle_gamma 90.00
_cell_formula_units_Z 4
_cell_length_a 11.1279(6)
_cell_length_b 19.1377(6)
_cell_length_c 15.6504(6)
_cell_measurement_reflns_used 5213
_cell_measurement_temperature 173(2)
_cell_measurement_theta_max 27.485
_cell_measurement_theta_min 0.998
_cell_volume 2531.0(2)
_computing_cell_refinement 'HKL Scalepack (Otwinowski & Minor 1997)'
_computing_data_reduction 'HKL Denzo and Scalepack (Otwinowski & Minor 1997)'
_computing_molecular_graphics ORTEP-3
_computing_publication_material PLATON
_computing_structure_refinement 'SHELXL-97 (Sheldrick, 1997)'
_computing_structure_solution 'SHELXS-97 (Sheldrick, 1997)'
_diffrn_ambient_temperature 173(2)
_diffrn_detector_area_resol_mean 9
_diffrn_measured_fraction_theta_full 0.997
_diffrn_measured_fraction_theta_max 0.997
_diffrn_measurement_device_type KappaCCD
_diffrn_measurement_method CCD
_diffrn_radiation_monochromator graphite
_diffrn_radiation_probe x-ray
_diffrn_radiation_type MoK\a
_diffrn_radiation_wavelength 0.71073
_diffrn_reflns_av_R_equivalents 0.0352
_diffrn_reflns_av_sigmaI/netI 0.0550
_diffrn_reflns_limit_h_max 13
_diffrn_reflns_limit_h_min -13
_diffrn_reflns_limit_k_max 23
_diffrn_reflns_limit_k_min -23
_diffrn_reflns_limit_l_max 19
_diffrn_reflns_limit_l_min -19
_diffrn_reflns_number 9812
_diffrn_reflns_theta_full 26.50
_diffrn_reflns_theta_max 26.50
_diffrn_reflns_theta_min 2.02
_diffrn_source 'fine-focus sealed tube'
_exptl_absorpt_coefficient_mu 0.249
_exptl_absorpt_correction_type none
_exptl_crystal_colour colorless
_exptl_crystal_density_diffrn 1.340
_exptl_crystal_density_method 'not measured'
_exptl_crystal_description plate
_exptl_crystal_F_000 1064
_exptl_crystal_size_max 0.3
_exptl_crystal_size_mid 0.2
_exptl_crystal_size_min 0.05
_refine_diff_density_max 0.320
_refine_diff_density_min -0.320
_refine_diff_density_rms 0.050
_refine_ls_extinction_method none
_refine_ls_goodness_of_fit_ref 1.052
_refine_ls_hydrogen_treatment mixed
_refine_ls_matrix_type full
_refine_ls_number_parameters 343
_refine_ls_number_reflns 5211
_refine_ls_number_restraints 0
_refine_ls_restrained_S_all 1.052
_refine_ls_R_factor_all 0.0994
_refine_ls_R_factor_gt 0.0541
_refine_ls_shift/su_max 0.001
_refine_ls_shift/su_mean 0.000
_refine_ls_structure_factor_coef Fsqd
_refine_ls_weighting_details 'calc w=1/[\s^2^(Fo^2^)+(0.0822P)^2^+0.1274P] where P=(Fo^2^+2Fc^2^)/3'
_refine_ls_weighting_scheme calc
_refine_ls_wR_factor_gt 0.1353
_refine_ls_wR_factor_ref 0.1554
_reflns_number_gt 3236
_reflns_number_total 5211
_reflns_threshold_expression >2sigma(I)
_cod_data_source_file om100500y_si_002.cif
_cod_data_source_block Flied41
_cod_original_cell_volume 2530.95(22)
_cod_original_sg_symbol_H-M 'P 21/c'
_cod_database_code 4066510

loop_
_symmetry_equiv_pos_as_xyz
'x, y, z'
'-x, y+1/2, -z+1/2'
'-x, -y, -z'
'x, -y-1/2, z-1/2'

loop_
_atom_site_label
_atom_site_type_symbol
_atom_site_fract_x
_atom_site_fract_y
_atom_site_fract_z
_atom_site_U_iso_or_equiv
_atom_site_adp_type
_atom_site_occupancy
_atom_site_symmetry_multiplicity
_atom_site_calc_flag
_atom_site_refinement_flags
C1 C 0.8509(3) 0.82854(11) 0.1975(2) 0.0413(6) Uani 1 1 d .
C2 C 0.8994(3) 0.94010(11) 0.23964(19) 0.0445(6) Uani 1 1 d .
H2 H 0.9249 0.9876 0.2406 0.053 Uiso 1 1 calc R
C3 C 0.8673(3) 0.91144(12) 0.3012(2) 0.0481(6) Uani 1 1 d .
H3 H 0.8648 0.9351 0.3534 0.058 Uiso 1 1 calc R
C4 C 0.7832(3) 0.79066(13) 0.3137(2) 0.0566(7) Uani 1 1 d .
H4A H 0.8559 0.7913 0.3969 0.068 Uiso 1 1 calc R
H4B H 0.7837 0.7429 0.2896 0.068 Uiso 1 1 calc R
C5 C 0.6173(3) 0.80905(15) 0.2662(2) 0.0653(8) Uani 1 1 d .
H5A H 0.6195 0.8563 0.2930 0.078 Uiso 1 1 calc R
H5B H 0.5854 0.7757 0.2966 0.078 Uiso 1 1 calc R
C6 C 0.4182(3) 0.71717(14) 0.0891(2) 0.0537(6) Uani 1 1 d .
C7 C 0.2869(3) 0.69408(16) 0.0727(2) 0.0651(8) Uani 1 1 d .
H7 H 0.2227 0.7261 0.0738 0.078 Uiso 1 1 calc R
C8 C 0.2500(4) 0.62362(19) 0.0545(3) 0.0798(10) Uani 1 1 d .
H8 H 0.1605 0.6071 0.0437 0.096 Uiso 1 1 calc R
C9 C 0.3429(4) 0.57708(16) 0.0519(2) 0.0772(9) Uani 1 1 d .
H9 H 0.3161 0.5289 0.0389 0.093 Uiso 1 1 calc R
C10 C 0.4718(4) 0.59970(15) 0.0677(2) 0.0699(8) Uani 1 1 d .
H10 H 0.5357 0.5675 0.0667 0.084 Uiso 1 1 calc R
C11 C 0.5092(3) 0.67017(14) 0.0855(2) 0.0608(7) Uani 1 1 d .
H11 H 0.5982 0.6864 0.0953 0.073 Uiso 1 1 calc R
C12 C 0.9030(3) 0.89394(10) 0.08978(19) 0.0391(5) Uani 1 1 d .
C13 C 0.7638(3) 0.90273(11) -0.0217(2) 0.0443(6) Uani 1 1 d .
C14 C 0.7803(3) 0.90478(12) -0.1021(2) 0.0533(6) Uani 1 1 d .
H14 H 0.6887 0.9101 -0.1791 0.064 Uiso 1 1 calc R
C15 C 0.9254(3) 0.89928(13) -0.0736(2) 0.0607(7) Uani 1 1 d .
H15 H 0.9329 0.9001 -0.1307 0.073 Uiso 1 1 calc R
C16 C 1.0609(3) 0.89248(13) 0.0379(2) 0.0567(7) Uani 1 1 d .
H16 H 1.1609 0.8896 0.0567 0.068 Uiso 1 1 calc R
C17 C 1.0532(3) 0.88980(11) 0.1228(2) 0.0444(6) Uani 1 1 d .
C18 C 0.6035(3) 0.91015(12) -0.0540(2) 0.0512(6) Uani 1 1 d .
H18 H 0.6206 0.9126 0.0171 0.061 Uiso 1 1 calc R
C20 C 0.5201(4) 0.97760(15) -0.1198(3) 0.0852(10) Uani 1 1 d .
H20A H 0.5858 1.0179 -0.0740 0.128 Uiso 1 1 calc R
H20B H 0.4177 0.9810 -0.1380 0.128 Uiso 1 1 calc R
H20C H 0.5033 0.9771 -0.1895 0.128 Uiso 1 1 calc R
C19 C 0.4991(3) 0.84621(15) -0.1203(3) 0.0753(9) Uani 1 1 d .
H19A H 0.4811 0.8422 -0.1903 0.113 Uiso 1 1 calc R
H19C H 0.3974 0.8516 -0.1381 0.113 Uiso 1 1 calc R
H19B H 0.5522 0.8040 -0.0750 0.113 Uiso 1 1 calc R
C21 C 1.2019(3) 0.88162(12) 0.2459(2) 0.0499(6) Uani 1 1 d .
H21 H 1.1723 0.8932 0.2924 0.060 Uiso 1 1 calc R
C22 C 1.2614(4) 0.80734(14) 0.2730(3) 0.0817(10) Uani 1 1 d .
H22A H 1.1796 0.7763 0.2581 0.123 Uiso 1 1 calc R
H22C H 1.3568 0.8040 0.3525 0.123 Uiso 1 1 calc R
H22B H 1.2866 0.7934 0.2259 0.123 Uiso 1 1 calc R
C23 C 1.3314(3) 0.93182(16) 0.2795(3) 0.0796(10) Uani 1 1 d .
H23B H 1.3638 0.9217 0.2356 0.119 Uiso 1 1 calc R
H23A H 1.4224 0.9263 0.3598 0.119 Uiso 1 1 calc R
H23C H 1.2918 0.9799 0.2647 0.119 Uiso 1 1 calc R
N1 N 0.8384(2) 0.84095(9) 0.27435(16) 0.0432(5) Uani 1 1 d .
N2 N 0.8884(2) 0.88743(8) 0.17480(15) 0.0385(4) Uani 1 1 d .
F1 F 0.9773(2) 0.68810(9) 0.08698(16) 0.1021(7) Uani 1 1 d .
F2 F 0.83776(19) 0.56617(8) 0.13672(14) 0.0761(5) Uani 1 1 d .
F3A F 0.7272(8) 0.6455(3) 0.0108(5) 0.107(2) Uani 0.60 1 d P
F3B F 0.7586(11) 0.6770(4) 0.0382(9) 0.094(3) Uani 0.40 1 d P
F4A F 0.8951(9) 0.6724(4) 0.1893(6) 0.092(2) Uani 0.60 1 d P
F4B F 0.9658(15) 0.6733(6) 0.2204(10) 0.115(5) Uani 0.40 1 d P
F5A F 1.0760(10) 0.6037(5) 0.2109(7) 0.093(3) Uani 0.60 1 d P
F5B F 1.0733(18) 0.5895(8) 0.1922(13) 0.123(6) Uani 0.40 1 d P
F6A F 0.8990(12) 0.5771(5) 0.0266(9) 0.112(3) Uani 0.60 1 d P
F6B F 0.858(2) 0.5921(8) 0.0090(15) 0.110(5) Uani 0.40 1 d P
P1 P 0.90564(8) 0.62724(3) 0.11058(6) 0.0525(2) Uani 1 1 d .
S1 S 0.46871(9) 0.80790(4) 0.11418(7) 0.0650(3) Uani 1 1 d .
H1 H 0.837(3) 0.7844(12) 0.1646(19) 0.048(6) Uiso 1 1 d .

loop_
_atom_site_aniso_label
_atom_site_aniso_U_11
_atom_site_aniso_U_22
_atom_site_aniso_U_33
_atom_site_aniso_U_23
_atom_site_aniso_U_13
_atom_site_aniso_U_12
C1 0.0428(14) 0.0358(13) 0.0436(15) 0.0005(10) 0.0274(12) 0.0011(9)
C2 0.0463(14) 0.0383(12) 0.0455(15) -0.0079(10) 0.0283(12) -0.0048(9)
C3 0.0456(14) 0.0519(14) 0.0426(15) -0.0102(11) 0.0269(13) -0.0034(10)
C4 0.0661(18) 0.0563(15) 0.0535(16) 0.0019(12) 0.0415(15) -0.0090(12)
C5 0.073(2) 0.0733(18) 0.071(2) -0.0176(14) 0.0561(18) -0.0219(14)
C6 0.0482(15) 0.0685(16) 0.0434(15) -0.0024(12) 0.0294(13) -0.0063(12)
C7 0.0522(17) 0.089(2) 0.0542(18) -0.0161(14) 0.0345(15) -0.0171(14)
C8 0.066(2) 0.106(3) 0.057(2) -0.0220(17) 0.0352(17) -0.0404(18)
C9 0.091(2) 0.0714(19) 0.0476(18) -0.0125(14) 0.0359(18) -0.0229(17)
C10 0.074(2) 0.0700(19) 0.0503(18) -0.0048(14) 0.0335(17) -0.0017(15)
C11 0.0562(17) 0.0739(18) 0.0524(17) -0.0041(13) 0.0354(15) -0.0057(13)
C12 0.0458(14) 0.0347(11) 0.0407(14) -0.0023(9) 0.0299(12) -0.0023(9)
C13 0.0492(15) 0.0393(12) 0.0407(14) 0.0000(10) 0.0276(13) 0.0005(9)
C14 0.0542(16) 0.0583(15) 0.0381(15) 0.0040(11) 0.0260(13) 0.0053(12)
C15 0.074(2) 0.0659(17) 0.0534(18) 0.0029(13) 0.0460(17) 0.0024(13)
C16 0.0562(16) 0.0644(16) 0.0607(18) 0.0017(13) 0.0430(15) 0.0017(12)
C17 0.0456(14) 0.0429(12) 0.0467(15) 0.0003(10) 0.0309(13) -0.0013(10)
C18 0.0421(14) 0.0547(14) 0.0435(15) -0.0010(11) 0.0220(12) 0.0025(10)
C20 0.074(2) 0.075(2) 0.101(3) 0.0211(17) 0.054(2) 0.0271(15)
C19 0.0502(17) 0.081(2) 0.068(2) -0.0188(16) 0.0265(16) -0.0108(14)
C21 0.0413(14) 0.0556(14) 0.0488(16) -0.0020(11) 0.0276(13) -0.0001(10)
C22 0.081(2) 0.0598(17) 0.056(2) 0.0046(14) 0.0234(17) 0.0098(14)
C23 0.0594(19) 0.083(2) 0.067(2) 0.0039(16) 0.0280(17) -0.0213(15)
N1 0.0446(11) 0.0430(11) 0.0418(12) -0.0004(8) 0.0281(10) -0.0017(8)
N2 0.0389(11) 0.0370(10) 0.0393(11) -0.0029(8) 0.0253(9) -0.0011(7)
F1 0.1206(17) 0.0763(12) 0.0863(14) 0.0122(9) 0.0570(13) -0.0306(10)
F2 0.0857(12) 0.0704(10) 0.0982(14) 0.0001(9) 0.0714(11) -0.0102(8)
F3A 0.082(3) 0.126(5) 0.070(3) 0.036(3) 0.031(2) 0.009(3)
F3B 0.108(7) 0.091(5) 0.133(8) 0.039(4) 0.101(7) 0.046(4)
F4A 0.130(5) 0.055(2) 0.096(5) -0.015(2) 0.075(5) 0.016(3)
F4B 0.188(12) 0.075(4) 0.054(5) -0.004(3) 0.067(7) -0.028(6)
F5A 0.048(3) 0.083(4) 0.088(3) 0.016(3) 0.018(3) 0.000(3)
F5B 0.098(8) 0.098(8) 0.207(14) 0.095(9) 0.114(10) 0.042(5)
F6A 0.145(5) 0.120(6) 0.157(8) -0.091(5) 0.137(6) -0.079(5)
F6B 0.190(12) 0.070(4) 0.116(7) -0.003(4) 0.120(7) -0.016(5)
P1 0.0636(5) 0.0413(4) 0.0562(5) 0.0008(3) 0.0405(4) -0.0005(3)
S1 0.0606(5) 0.0655(5) 0.0717(6) 0.0003(3) 0.0443(4) -0.0037(3)

loop_
_atom_type_symbol
_atom_type_description
_atom_type_scat_dispersion_real
_atom_type_scat_dispersion_imag
_atom_type_scat_source
C C 0.0033 0.0016 'International Tables Vol C Tables 4.2.6.8 and 6.1.1.4'
H H 0.0000 0.0000 'International Tables Vol C Tables 4.2.6.8 and 6.1.1.4'
N N 0.0061 0.0033 'International Tables Vol C Tables 4.2.6.8 and 6.1.1.4'
F F 0.0171 0.0103 'International Tables Vol C Tables 4.2.6.8 and 6.1.1.4'
P P 0.1023 0.0942 'International Tables Vol C Tables 4.2.6.8 and 6.1.1.4'
S S 0.1246 0.1234 'International Tables Vol C Tables 4.2.6.8 and 6.1.1.4'

loop_
_geom_angle_atom_site_label_1
_geom_angle_atom_site_label_2
_geom_angle_atom_site_label_3
_geom_angle
N1 C1 N2 109.24(19)
N1 C1 H1 125.4(14)
N2 C1 H1 125.3(14)
C3 C2 N2 106.95(19)
C3 C2 H2 126.5
N2 C2 H2 126.5
C2 C3 N1 107.3(2)
C2 C3 H3 126.3
N1 C3 H3 126.3
N1 C4 C5 110.4(2)
N1 C4 H4A 109.6
C5 C4 H4A 109.6
N1 C4 H4B 109.6
C5 C4 H4B 109.6
H4A C4 H4B 108.1
C4 C5 S1 114.95(19)
C4 C5 H5A 108.5
S1 C5 H5A 108.5
C4 C5 H5B 108.5
S1 C5 H5B 108.5
H5A C5 H5B 107.5
C7 C6 C11 119.9(3)
C7 C6 S1 119.7(2)
C11 C6 S1 120.4(2)
C6 C7 C8 119.1(3)
C6 C7 H7 120.5
C8 C7 H7 120.5
C7 C8 C9 120.4(3)
C7 C8 H8 119.8
C9 C8 H8 119.8
C10 C9 C8 120.6(3)
C10 C9 H9 119.7
C8 C9 H9 119.7
C9 C10 C11 119.4(3)
C9 C10 H10 120.3
C11 C10 H10 120.3
C6 C11 C10 120.6(3)
C6 C11 H11 119.7
C10 C11 H11 119.7
C17 C12 C13 123.9(2)
C17 C12 N2 118.7(2)
C13 C12 N2 117.5(2)
C14 C13 C12 116.2(2)
C14 C13 C18 121.2(2)
C12 C13 C18 122.5(2)
C15 C14 C13 121.7(2)
C15 C14 H14 119.1
C13 C14 H14 119.1
C14 C15 C16 120.3(3)
C14 C15 H15 119.9
C16 C15 H15 119.9
C15 C16 C17 121.1(2)
C15 C16 H16 119.4
C17 C16 H16 119.4
C16 C17 C12 116.7(2)
C16 C17 C21 121.5(2)
C12 C17 C21 121.8(2)
C13 C18 C20 111.8(2)
C13 C18 C19 111.1(2)
C20 C18 C19 110.9(2)
C13 C18 H18 107.6
C20 C18 H18 107.6
C19 C18 H18 107.6
C18 C20 H20A 109.5
C18 C20 H20B 109.5
H20A C20 H20B 109.5
C18 C20 H20C 109.5
H20A C20 H20C 109.5
H20B C20 H20C 109.5
C18 C19 H19A 109.5
C18 C19 H19C 109.5
H19A C19 H19C 109.5
C18 C19 H19B 109.5
H19A C19 H19B 109.5
H19C C19 H19B 109.5
C22 C21 C23 110.8(2)
C22 C21 C17 111.7(2)
C23 C21 C17 112.2(2)
C22 C21 H21 107.3
C23 C21 H21 107.3
C17 C21 H21 107.3
C21 C22 H22A 109.5
C21 C22 H22C 109.5
H22A C22 H22C 109.5
C21 C22 H22B 109.5
H22A C22 H22B 109.5
H22C C22 H22B 109.5
C21 C23 H23B 109.5
C21 C23 H23A 109.5
H23B C23 H23A 109.5
C21 C23 H23C 109.5
H23B C23 H23C 109.5
H23A C23 H23C 109.5
C1 N1 C3 108.03(19)
C1 N1 C4 125.68(19)
C3 N1 C4 125.9(2)
C1 N2 C2 108.5(2)
C1 N2 C12 124.21(18)
C2 N2 C12 127.20(18)
F3B F3A P1 77.0(12)
F3A F3B P1 77.6(11)
F4B F4A P1 85.7(18)
F4A F4B P1 73.0(16)
F6B P1 F5A 107.8(8)
F6B P1 F3B 91.4(7)
F5A P1 F3B 157.7(5)
F6B P1 F4A 160.2(7)
F5A P1 F4A 91.8(5)
F3B P1 F4A 69.9(5)
F6B P1 F3A 72.1(7)
F5A P1 F3A 174.9(4)
F4A P1 F3A 88.1(4)
F6B P1 F2 92.5(6)
F5A P1 F2 89.9(4)
F3B P1 F2 100.7(3)
F4A P1 F2 84.9(3)
F3A P1 F2 85.0(3)
F6B P1 F1 88.1(6)
F5A P1 F1 88.9(4)
F3B P1 F1 80.3(3)
F4A P1 F1 94.9(3)
F3A P1 F1 96.2(3)
F2 P1 F1 178.75(11)
F5A P1 F6A 91.7(6)
F3B P1 F6A 107.7(5)
F4A P1 F6A 173.5(4)
F3A P1 F6A 87.9(5)
F2 P1 F6A 89.7(3)
F1 P1 F6A 90.6(3)
F6B P1 F5B 94.0(9)
F3B P1 F5B 169.6(6)
F4A P1 F5B 105.5(7)
F3A P1 F5B 164.2(7)
F2 P1 F5B 88.0(4)
F1 P1 F5B 90.9(4)
F6A P1 F5B 77.8(8)
F6B P1 F4B 173.8(7)
F5A P1 F4B 72.4(6)
F3B P1 F4B 87.3(5)
F3A P1 F4B 108.2(5)
F2 P1 F4B 93.7(4)
F1 P1 F4B 85.7(4)
F6A P1 F4B 163.7(6)
F5B P1 F4B 86.4(8)
C6 S1 C5 100.85(12)

loop_
_geom_bond_atom_site_label_1
_geom_bond_atom_site_label_2
_geom_bond_distance
C1 N1 1.319(3)
C1 N2 1.328(3)
C1 H1 0.95(2)
C2 C3 1.344(3)
C2 N2 1.378(3)
C2 H2 0.9500
C3 N1 1.387(3)
C3 H3 0.9500
C4 N1 1.475(3)
C4 C5 1.516(4)
C4 H4A 0.9900
C4 H4B 0.9900
C5 S1 1.810(3)
C5 H5A 0.9900
C5 H5B 0.9900
C6 C7 1.381(4)
C6 C11 1.383(4)
C6 S1 1.788(3)
C7 C8 1.384(4)
C7 H7 0.9500
C8 C9 1.385(5)
C8 H8 0.9500
C9 C10 1.358(4)
C9 H9 0.9500
C10 C11 1.385(4)
C10 H10 0.9500
C11 H11 0.9500
C12 C17 1.394(3)
C12 C13 1.398(3)
C12 N2 1.447(3)
C13 C14 1.387(3)
C13 C18 1.512(3)
C14 C15 1.370(4)
C14 H14 0.9500
C15 C16 1.383(4)
C15 H15 0.9500
C16 C17 1.385(4)
C16 H16 0.9500
C17 C21 1.525(3)
C18 C20 1.531(3)
C18 C19 1.535(3)
C18 H18 1.0000
C20 H20A 0.9800
C20 H20B 0.9800
C20 H20C 0.9800
C19 H19A 0.9800
C19 H19C 0.9800
C19 H19B 0.9800
C21 C22 1.508(3)
C21 C23 1.513(3)
C21 H21 1.0000
C22 H22A 0.9800
C22 H22C 0.9800
C22 H22B 0.9800
C23 H23B 0.9800
C23 H23A 0.9800
C23 H23C 0.9800
F1 P1 1.5851(18)
F2 P1 1.5831(16)
F3A F3B 0.689(10)
F3A P1 1.571(6)
F3B P1 1.568(9)
F4A F4B 0.598(18)
F4A P1 1.571(7)
F4B P1 1.638(12)
F5A P1 1.546(9)
F5B P1 1.592(17)
F6A P1 1.590(10)
F6B P1 1.470(17)
